data_1543775
loop_
_publ_author_name
'Itoh, Takahito'
'Morita, Erica'
'Takakura, Ryohei'
'Nakajima, Hiroto'
'Uno, Takahiro'
'Kubo, Masataka'
'Tohnai, Norimitsu'
'Miyata, Mikiji'

_publ_section_title
;
 Formation of Bundle Assemblies of Stereoregular Polymers in Thermal
 Solid-State Polymerization of
 7,7,8,8-Tetrakis(aryloxycarbonyl)-p-quinodimethanes
;
_journal_issue 13
_journal_name_full Macromolecules
_journal_page_first 4802
_journal_paper_doi 10.1021/acs.macromol.6b00349
_journal_volume 49
_journal_year 2016
_chemical_formula_moiety 'C40 H22 F10 O8 '
_chemical_formula_sum 'C40 H22 F10 O8'
_chemical_formula_weight 820.59
_space_group_IT_number 4
_symmetry_cell_setting monoclinic
_symmetry_Int_Tables_number 4
_symmetry_space_group_name_Hall 'P 2yb'
_symmetry_space_group_name_H-M 'P 1 21 1'
_cell_angle_alpha 90.0000
_cell_angle_beta 95.3096(13)
_cell_angle_gamma 90.0000
_cell_formula_units_Z 2
_cell_length_a 12.8116(3)
_cell_length_b 7.92730(17)
_cell_length_c 16.8621(4)
_cell_measurement_reflns_used 9453
_cell_measurement_temperature 93.1
_cell_measurement_theta_max 68.2
_cell_measurement_theta_min 3.5
_cell_volume 1705.19(7)
_computing_cell_refinement PROCESS-AUTO
_computing_data_collection PROCESS-AUTO
_computing_data_reduction CrystalStructure
_computing_publication_material 'CrystalStructure 3.8'
_computing_structure_refinement SHELXL
_computing_structure_solution SIR2004
_diffrn_detector_area_resol_mean 10.00
_diffrn_measured_fraction_theta_full 0.996
_diffrn_measured_fraction_theta_max 0.996
_diffrn_measurement_device_type 'Rigaku RAXIS-RAPID'
_diffrn_measurement_method \w
_diffrn_radiation_type 'Cu K\a'
_diffrn_radiation_wavelength 1.54187
_diffrn_reflns_av_R_equivalents 0.097
_diffrn_reflns_limit_h_max 15
_diffrn_reflns_limit_h_min -15
_diffrn_reflns_limit_k_max 9
_diffrn_reflns_limit_k_min -9
_diffrn_reflns_limit_l_max 20
_diffrn_reflns_limit_l_min -20
_diffrn_reflns_number 17814
_diffrn_reflns_theta_full 68.23
_diffrn_reflns_theta_max 68.23
_exptl_absorpt_coefficient_mu 1.295
_exptl_absorpt_correction_T_max 0.937
_exptl_absorpt_correction_T_min 0.709
_exptl_absorpt_correction_type multi-scan
_exptl_absorpt_process_details
;
    Higashi, T. (1995). Program for Absorption Correction.
    Rigaku Corporation, Tokyo, Japan.
;
_exptl_crystal_colour colorless
_exptl_crystal_density_diffrn 1.598
_exptl_crystal_density_method 'not measured'
_exptl_crystal_description platelet
_exptl_crystal_F_000 832.00
_exptl_crystal_size_max 0.40
_exptl_crystal_size_mid 0.40
_exptl_crystal_size_min 0.05
_refine_diff_density_max 0.47
_refine_diff_density_min -0.55
_refine_ls_abs_structure_details 'Flack, H. D. (1983), Acta Cryst. A39, 876-881.  2601 Friedel Pairs'
_refine_ls_abs_structure_Flack -0.0(3)
_refine_ls_extinction_method none
_refine_ls_goodness_of_fit_ref 1.114
_refine_ls_hydrogen_treatment refall
_refine_ls_number_parameters 524
_refine_ls_number_reflns 5965
_refine_ls_R_factor_gt 0.0931
_refine_ls_shift/su_max 0.0000
_refine_ls_structure_factor_coef Fsqd
_refine_ls_weighting_details 'w = 1/[\s^2^(Fo^2^)+(0.1350P)^2^+1.4629P] where P=(Fo^2^+2Fc^2^)/3'
_refine_ls_weighting_scheme calc
_refine_ls_wR_factor_ref 0.3054
_reflns_number_gt 3023
_reflns_number_total 5965
_reflns_threshold_expression F^2^>2.0\s(F^2^)
_cod_data_source_file ma6b00349_si_004.cif
_cod_data_source_block '_0801301'
_cod_original_cell_volume 1705.20(6)
_cod_original_formula_sum 'C40 H22 F10 O8 '
_cod_database_code 1543775

loop_
_symmetry_equiv_pos_site_id
_symmetry_equiv_pos_as_xyz
1 +X,+Y,+Z
2 -X,1/2+Y,-Z

loop_
_atom_site_label
_atom_site_type_symbol
_atom_site_fract_x
_atom_site_fract_y
_atom_site_fract_z
_atom_site_U_iso_or_equiv
_atom_site_adp_type
_atom_site_occupancy
_atom_site_symmetry_multiplicity
_atom_site_calc_flag
_atom_site_refinement_flags
F(1) F 0.4439(4) 0.2418(7) 0.1754(3) 0.0536(15) Uani 1.00 1 d .
F(2) F 0.3445(4) 0.0870(8) 0.0472(3) 0.0594(17) Uani 1.00 1 d .
F(3) F 0.1683(4) -0.0931(7) 0.0626(3) 0.0566(15) Uani 1.00 1 d .
F(4) F 0.0876(4) -0.1107(8) 0.2057(3) 0.0577(15) Uani 1.00 1 d .
F(5) F 0.1877(4) 0.0368(7) 0.3345(3) 0.0510(14) Uani 1.00 1 d .
F(6) F 0.1513(4) 0.4051(7) 0.1693(3) 0.0522(14) Uani 1.00 1 d .
F(7) F 0.1225(4) 0.5278(7) 0.0191(3) 0.0542(15) Uani 1.00 1 d .
F(8) F -0.0544(5) 0.6998(7) -0.0296(3) 0.0546(15) Uani 1.00 1 d .
F(9) F -0.2006(4) 0.7630(8) 0.0756(3) 0.0575(15) Uani 1.00 1 d .
F(10) F -0.1681(4) 0.6574(7) 0.2266(3) 0.0460(13) Uani 1.00 1 d .
O(1) O 0.4208(4) 0.5424(9) 0.3876(3) 0.0423(15) Uani 1.00 1 d .
O(2) O 0.2992(4) 0.3376(8) 0.3644(3) 0.0463(17) Uani 1.00 1 d .
O(3) O 0.0891(4) 0.4123(9) 0.4370(3) 0.0423(15) Uani 1.00 1 d .
O(4) O 0.1052(4) 0.5432(8) 0.3196(3) 0.0378(14) Uani 1.00 1 d .
O(5) O 0.4073(4) 1.3760(9) 0.5547(3) 0.0423(15) Uani 1.00 1 d .
O(6) O 0.3922(4) 1.2596(8) 0.6753(3) 0.0399(15) Uani 1.00 1 d .
O(7) O 0.0769(4) 1.2469(8) 0.6076(3) 0.0393(15) Uani 1.00 1 d .
O(8) O 0.1985(4) 1.4520(8) 0.6324(3) 0.0424(16) Uani 1.00 1 d .
C(1) C 0.2485(7) 0.7336(12) 0.4607(4) 0.036(2) Uani 1.00 1 d .
C(2) C 0.3459(7) 0.8159(12) 0.4853(4) 0.038(2) Uani 1.00 1 d .
C(3) C 0.3476(7) 0.9691(13) 0.5212(5) 0.042(2) Uani 1.00 1 d .
C(4) C 0.2487(6) 1.0522(13) 0.5383(4) 0.035(2) Uani 1.00 1 d .
C(5) C 0.1519(7) 0.9657(13) 0.5149(4) 0.039(2) Uani 1.00 1 d .
C(6) C 0.1525(7) 0.8110(13) 0.4803(5) 0.042(2) Uani 1.00 1 d .
C(7) C 0.2444(7) 0.5807(12) 0.4204(4) 0.035(2) Uani 1.00 1 d .
C(8) C 0.3334(8) 0.4937(11) 0.3898(5) 0.035(2) Uani 1.00 1 d .
C(9) C 0.3744(7) 0.2280(13) 0.3310(5) 0.045(2) Uani 1.00 1 d .
C(10) C 0.3183(7) 0.1448(13) 0.2601(5) 0.036(2) Uani 1.00 1 d .
C(11) C 0.3543(7) 0.1533(13) 0.1852(5) 0.042(2) Uani 1.00 1 d .
C(12) C 0.3053(8) 0.0753(14) 0.1185(5) 0.047(2) Uani 1.00 1 d .
C(13) C 0.2183(7) -0.0117(11) 0.1267(5) 0.039(2) Uani 1.00 1 d .
C(14) C 0.1780(7) -0.0248(12) 0.1978(6) 0.045(2) Uani 1.00 1 d .
C(15) C 0.2293(7) 0.0505(14) 0.2646(5) 0.043(2) Uani 1.00 1 d .
C(16) C 0.1376(7) 0.5023(12) 0.3956(5) 0.036(2) Uani 1.00 1 d .
C(17) C 0.0114(7) 0.4620(12) 0.2861(5) 0.038(2) Uani 1.00 1 d .
C(18) C -0.0080(6) 0.5243(12) 0.2026(4) 0.035(2) Uani 1.00 1 d .
C(19) C 0.0625(8) 0.4953(13) 0.1487(5) 0.045(2) Uani 1.00 1 d .
C(20) C 0.0500(8) 0.5563(14) 0.0712(5) 0.045(2) Uani 1.00 1 d .
C(21) C -0.0395(8) 0.6419(14) 0.0478(5) 0.047(2) Uani 1.00 1 d .
C(22) C -0.1128(7) 0.6782(13) 0.0987(5) 0.041(2) Uani 1.00 1 d .
C(23) C -0.0935(7) 0.6181(12) 0.1761(5) 0.038(2) Uani 1.00 1 d .
C(24) C 0.2558(7) 1.2069(12) 0.5769(4) 0.036(2) Uani 1.00 1 d .
C(25) C 0.3602(6) 1.2900(12) 0.5983(5) 0.035(2) Uani 1.00 1 d .
C(26) C 0.4857(7) 1.3512(14) 0.7074(5) 0.046(2) Uani 1.00 1 d .
C(27) C 0.5092(7) 1.2921(13) 0.7916(5) 0.040(2) Uani 1.00 1 d .
C(28) C 0.5934(7) 1.1869(14) 0.8123(5) 0.045(2) Uani 1.00 1 d .
C(29) C 0.6128(9) 1.1361(15) 0.8925(6) 0.055(2) Uani 1.00 1 d .
C(30) C 0.5488(9) 1.1913(16) 0.9492(6) 0.056(3) Uani 1.00 1 d .
C(31) C 0.4666(8) 1.2976(15) 0.9271(6) 0.057(2) Uani 1.00 1 d .
C(32) C 0.4464(8) 1.3490(14) 0.8495(5) 0.049(2) Uani 1.00 1 d .
C(33) C 0.1668(7) 1.2968(11) 0.6059(4) 0.0317(19) Uani 1.00 1 d .
C(34) C 0.1247(7) 1.5538(14) 0.6723(5) 0.049(2) Uani 1.00 1 d .
C(35) C 0.1867(7) 1.6576(13) 0.7334(5) 0.042(2) Uani 1.00 1 d .
C(36) C 0.2643(7) 1.7668(15) 0.7121(5) 0.047(2) Uani 1.00 1 d .
C(37) C 0.3250(8) 1.8605(13) 0.7682(6) 0.050(2) Uani 1.00 1 d .
C(38) C 0.3086(8) 1.8508(16) 0.8491(6) 0.055(2) Uani 1.00 1 d .
C(39) C 0.2303(9) 1.7390(16) 0.8706(6) 0.059(3) Uani 1.00 1 d .
C(40) C 0.1700(8) 1.6426(15) 0.8134(6) 0.051(2) Uani 1.00 1 d .
H(1) H 0.4101 0.7623 0.4764 0.045 Uiso 1.00 1 c R
H(2) H 0.4127 1.0234 0.5356 0.050 Uiso 1.00 1 c R
H(3) H 0.0871 1.0172 0.5238 0.047 Uiso 1.00 1 c R
H(4) H 0.0881 0.7526 0.4688 0.050 Uiso 1.00 1 c R
H(5) H 0.4010 0.1425 0.3707 0.054 Uiso 1.00 1 c R
H(6) H 0.4345 0.2944 0.3152 0.054 Uiso 1.00 1 c R
H(7) H -0.0483 0.4911 0.3169 0.045 Uiso 1.00 1 c R
H(8) H 0.0203 0.3379 0.2868 0.045 Uiso 1.00 1 c R
H(9) H 0.4726 1.4742 0.7059 0.055 Uiso 1.00 1 c R
H(10) H 0.5453 1.3263 0.6758 0.055 Uiso 1.00 1 c R
H(11) H 0.6373 1.1496 0.7734 0.054 Uiso 1.00 1 c R
H(12) H 0.6701 1.0635 0.9078 0.066 Uiso 1.00 1 c R
H(13) H 0.5618 1.1557 1.0030 0.067 Uiso 1.00 1 c R
H(14) H 0.4231 1.3361 0.9661 0.068 Uiso 1.00 1 c R
H(15) H 0.3897 1.4234 0.8351 0.059 Uiso 1.00 1 c R
H(16) H 0.0751 1.4803 0.6979 0.058 Uiso 1.00 1 c R
H(17) H 0.0841 1.6275 0.6334 0.058 Uiso 1.00 1 c R
H(18) H 0.2759 1.7775 0.6575 0.057 Uiso 1.00 1 c R
H(19) H 0.3784 1.9321 0.7517 0.060 Uiso 1.00 1 c R
H(20) H 0.3486 1.9168 0.8879 0.066 Uiso 1.00 1 c R
H(21) H 0.2181 1.7287 0.9251 0.070 Uiso 1.00 1 c R
H(22) H 0.1181 1.5675 0.8293 0.061 Uiso 1.00 1 c R

loop_
_atom_site_aniso_label
_atom_site_aniso_U_11
_atom_site_aniso_U_22
_atom_site_aniso_U_33
_atom_site_aniso_U_12
_atom_site_aniso_U_13
_atom_site_aniso_U_23
F(1) 0.047(3) 0.053(3) 0.063(3) -0.007(3) 0.015(2) -0.002(2)
F(2) 0.076(4) 0.064(4) 0.040(3) 0.006(3) 0.016(2) 0.003(2)
F(3) 0.069(4) 0.049(3) 0.050(3) -0.002(3) -0.004(2) -0.008(2)
F(4) 0.052(3) 0.054(3) 0.067(3) -0.014(3) 0.005(2) -0.006(3)
F(5) 0.057(3) 0.053(3) 0.046(2) -0.015(3) 0.021(2) 0.002(2)
F(6) 0.048(3) 0.055(3) 0.054(3) 0.010(3) 0.005(2) -0.001(2)
F(7) 0.071(4) 0.052(3) 0.044(2) 0.002(3) 0.024(2) -0.006(2)
F(8) 0.076(4) 0.049(3) 0.038(2) -0.005(3) -0.002(2) 0.004(2)
F(9) 0.044(3) 0.061(3) 0.067(3) 0.008(3) 0.005(2) 0.013(3)
F(10) 0.037(3) 0.047(3) 0.052(3) 0.001(2) -0.001(2) -0.003(2)
O(1) 0.027(3) 0.050(4) 0.050(3) 0.001(3) 0.003(2) -0.008(3)
O(2) 0.031(3) 0.047(4) 0.061(4) 0.005(3) 0.007(3) -0.007(3)
O(3) 0.037(3) 0.048(4) 0.042(3) 0.003(3) 0.004(2) 0.003(3)
O(4) 0.031(3) 0.045(3) 0.036(3) -0.005(3) -0.003(2) 0.001(3)
O(5) 0.034(3) 0.053(4) 0.041(3) -0.005(3) 0.007(2) 0.004(3)
O(6) 0.033(3) 0.044(3) 0.042(3) -0.004(3) 0.000(2) -0.002(3)
O(7) 0.030(3) 0.042(3) 0.046(3) -0.008(3) 0.003(2) 0.001(3)
O(8) 0.034(3) 0.042(3) 0.053(3) 0.001(3) 0.012(2) -0.017(3)
C(1) 0.031(4) 0.046(5) 0.031(4) 0.009(4) 0.005(3) 0.002(4)
C(2) 0.034(5) 0.047(5) 0.030(4) -0.002(4) -0.002(3) -0.006(4)
C(3) 0.036(5) 0.054(6) 0.035(4) 0.002(4) -0.003(4) -0.009(4)
C(4) 0.026(4) 0.050(5) 0.031(4) 0.008(4) 0.013(3) -0.018(4)
C(5) 0.026(4) 0.059(6) 0.032(4) 0.002(4) 0.002(3) 0.004(4)
C(6) 0.032(5) 0.044(5) 0.048(5) -0.001(4) -0.002(4) -0.008(4)
C(7) 0.032(5) 0.041(5) 0.032(4) 0.003(4) 0.000(3) -0.004(4)
C(8) 0.039(5) 0.034(5) 0.033(4) 0.008(4) 0.000(3) -0.010(3)
C(9) 0.041(5) 0.043(5) 0.051(5) 0.013(5) 0.001(4) -0.018(4)
C(10) 0.031(4) 0.047(5) 0.032(4) -0.001(4) 0.008(3) 0.005(4)
C(11) 0.026(4) 0.044(5) 0.054(5) 0.006(4) -0.000(4) 0.011(4)
C(12) 0.063(6) 0.049(5) 0.030(4) 0.001(5) 0.009(4) -0.004(4)
C(13) 0.044(5) 0.037(5) 0.036(4) -0.010(4) -0.003(4) -0.011(4)
C(14) 0.028(5) 0.044(5) 0.059(6) -0.010(4) -0.008(4) 0.009(4)
C(15) 0.035(5) 0.052(5) 0.044(5) -0.005(5) 0.011(4) -0.005(4)
C(16) 0.030(5) 0.037(5) 0.039(4) 0.004(4) -0.003(3) -0.008(4)
C(17) 0.029(4) 0.040(5) 0.042(4) -0.009(4) -0.016(3) 0.006(4)
C(18) 0.026(4) 0.050(5) 0.027(4) -0.002(4) -0.003(3) -0.015(4)
C(19) 0.047(6) 0.053(6) 0.036(4) 0.003(5) 0.007(4) -0.007(4)
C(20) 0.052(6) 0.050(5) 0.035(4) 0.019(5) 0.003(4) -0.005(4)
C(21) 0.058(6) 0.051(6) 0.029(4) -0.013(5) -0.004(4) 0.002(4)
C(22) 0.035(5) 0.039(5) 0.050(5) -0.002(4) 0.006(4) 0.004(4)
C(23) 0.038(5) 0.046(5) 0.030(4) 0.004(4) 0.006(3) -0.018(4)
C(24) 0.037(5) 0.039(5) 0.031(4) 0.006(4) 0.008(3) 0.001(4)
C(25) 0.026(4) 0.045(5) 0.036(4) 0.004(4) 0.007(3) 0.002(4)
C(26) 0.029(5) 0.049(6) 0.059(5) -0.011(5) 0.001(4) 0.000(5)
C(27) 0.037(5) 0.049(6) 0.031(4) -0.001(4) -0.008(3) 0.001(4)
C(28) 0.030(5) 0.060(6) 0.043(5) 0.004(5) -0.003(4) 0.004(5)
C(29) 0.062(7) 0.049(6) 0.050(5) -0.009(6) -0.012(5) 0.004(5)
C(30) 0.064(7) 0.069(7) 0.035(5) -0.001(6) 0.005(4) 0.003(5)
C(31) 0.049(6) 0.063(7) 0.057(6) -0.004(5) -0.002(5) -0.004(5)
C(32) 0.049(6) 0.056(6) 0.042(5) 0.001(5) 0.000(4) -0.002(4)
C(33) 0.037(5) 0.027(4) 0.032(4) 0.006(4) 0.003(3) -0.011(3)
C(34) 0.041(6) 0.052(6) 0.054(5) 0.011(5) 0.005(4) -0.019(5)
C(35) 0.045(5) 0.040(5) 0.039(5) 0.007(5) -0.001(4) -0.004(4)
C(36) 0.036(5) 0.063(6) 0.044(5) -0.000(5) 0.007(4) -0.001(5)
C(37) 0.045(6) 0.040(5) 0.065(6) -0.001(5) 0.003(5) -0.007(5)
C(38) 0.044(6) 0.073(8) 0.047(5) 0.008(6) 0.006(4) 0.002(5)
C(39) 0.062(7) 0.069(8) 0.045(5) 0.028(6) 0.007(5) 0.004(5)
C(40) 0.047(6) 0.055(6) 0.052(6) -0.001(5) 0.006(4) -0.005(5)

loop_
_atom_type_symbol
_atom_type_description
_atom_type_scat_dispersion_real
_atom_type_scat_dispersion_imag
_atom_type_scat_source
C C 0.018 0.009
;
International Tables for Crystallography
(1992, Vol. C, Tables 4.2.6.8 and 6.1.1.4)
;
H H 0.000 0.000
;
International Tables for Crystallography
(1992, Vol. C, Table 6.1.1.4)
;
F F 0.073 0.053
;
International Tables for Crystallography
(1992, Vol. C, Tables 4.2.6.8 and 6.1.1.4)
;
O O 0.049 0.032
;
International Tables for Crystallography
(1992, Vol. C, Tables 4.2.6.8 and 6.1.1.4)
;

loop_
_geom_angle_atom_site_label_1
_geom_angle_atom_site_label_2
_geom_angle_atom_site_label_3
_geom_angle
_geom_angle_publ_flag
C(8) O(2) C(9) 117.3(7) yes
C(16) O(4) C(17) 116.1(6) yes
C(25) O(6) C(26) 115.7(7) yes
C(33) O(8) C(34) 117.9(7) yes
C(2) C(1) C(6) 118.5(8) yes
C(2) C(1) C(7) 122.1(8) yes
C(6) C(1) C(7) 119.3(8) yes
C(1) C(2) C(3) 120.9(8) yes
C(2) C(3) C(4) 120.5(8) yes
C(3) C(4) C(5) 117.8(8) yes
C(3) C(4) C(24) 117.6(8) yes
C(5) C(4) C(24) 124.6(8) yes
C(4) C(5) C(6) 120.6(8) yes
C(1) C(6) C(5) 121.5(8) yes
C(1) C(7) C(8) 125.9(8) yes
C(1) C(7) C(16) 118.9(8) yes
C(8) C(7) C(16) 114.8(7) yes
O(1) C(8) O(2) 124.1(8) yes
O(1) C(8) C(7) 128.6(8) yes
O(2) C(8) C(7) 107.3(8) yes
O(2) C(9) C(10) 106.7(7) yes
C(9) C(10) C(11) 122.2(8) yes
C(9) C(10) C(15) 122.6(8) yes
C(11) C(10) C(15) 115.2(8) yes
F(1) C(11) C(10) 119.3(8) yes
F(1) C(11) C(12) 117.0(8) yes
C(10) C(11) C(12) 123.7(9) yes
F(2) C(12) C(11) 121.1(9) yes
F(2) C(12) C(13) 120.9(8) yes
C(11) C(12) C(13) 118.0(8) yes
F(3) C(13) C(12) 119.9(8) yes
F(3) C(13) C(14) 118.4(8) yes
C(12) C(13) C(14) 121.6(8) yes
F(4) C(14) C(13) 121.5(8) yes
F(4) C(14) C(15) 118.7(8) yes
C(13) C(14) C(15) 119.8(9) yes
F(5) C(15) C(10) 119.5(8) yes
F(5) C(15) C(14) 118.8(8) yes
C(10) C(15) C(14) 121.6(8) yes
O(3) C(16) O(4) 124.1(8) yes
O(3) C(16) C(7) 125.3(7) yes
O(4) C(16) C(7) 110.6(7) yes
O(4) C(17) C(18) 106.5(7) yes
C(17) C(18) C(19) 120.8(8) yes
C(17) C(18) C(23) 123.2(8) yes
C(19) C(18) C(23) 116.0(8) yes
F(6) C(19) C(18) 120.7(8) yes
F(6) C(19) C(20) 116.4(8) yes
C(18) C(19) C(20) 122.9(9) yes
F(7) C(20) C(19) 121.7(9) yes
F(7) C(20) C(21) 120.3(8) yes
C(19) C(20) C(21) 117.9(9) yes
F(8) C(21) C(20) 118.7(8) yes
F(8) C(21) C(22) 118.9(9) yes
C(20) C(21) C(22) 122.4(8) yes
F(9) C(22) C(21) 122.3(8) yes
F(9) C(22) C(23) 121.2(8) yes
C(21) C(22) C(23) 116.5(8) yes
F(10) C(23) C(18) 120.4(7) yes
F(10) C(23) C(22) 115.5(8) yes
C(18) C(23) C(22) 124.1(8) yes
C(4) C(24) C(25) 121.2(8) yes
C(4) C(24) C(33) 124.5(8) yes
C(25) C(24) C(33) 114.1(7) yes
O(5) C(25) O(6) 124.4(7) yes
O(5) C(25) C(24) 125.8(7) yes
O(6) C(25) C(24) 109.8(7) yes
O(6) C(26) C(27) 106.3(7) yes
C(26) C(27) C(28) 120.8(8) yes
C(26) C(27) C(32) 118.9(8) yes
C(28) C(27) C(32) 120.3(8) yes
C(27) C(28) C(29) 118.6(9) yes
C(28) C(29) C(30) 120.6(10) yes
C(29) C(30) C(31) 119.7(9) yes
C(30) C(31) C(32) 120.8(10) yes
C(27) C(32) C(31) 120.1(9) yes
O(7) C(33) O(8) 122.6(8) yes
O(7) C(33) C(24) 128.0(8) yes
O(8) C(33) C(24) 109.4(7) yes
O(8) C(34) C(35) 107.4(7) yes
C(34) C(35) C(36) 120.9(8) yes
C(34) C(35) C(40) 120.2(9) yes
C(36) C(35) C(40) 118.8(9) yes
C(35) C(36) C(37) 121.8(9) yes
C(36) C(37) C(38) 120.7(10) yes
C(37) C(38) C(39) 117.3(9) yes
C(38) C(39) C(40) 121.6(9) yes
C(35) C(40) C(39) 119.7(10) yes
C(1) C(2) H(1) 119.6 no
C(3) C(2) H(1) 119.6 no
C(2) C(3) H(2) 119.8 no
C(4) C(3) H(2) 119.8 no
C(4) C(5) H(3) 119.7 no
C(6) C(5) H(3) 119.7 no
C(1) C(6) H(4) 119.3 no
C(5) C(6) H(4) 119.3 no
O(2) C(9) H(5) 110.4 no
O(2) C(9) H(6) 110.4 no
C(10) C(9) H(5) 110.4 no
C(10) C(9) H(6) 110.4 no
H(5) C(9) H(6) 108.6 no
O(4) C(17) H(7) 110.4 no
O(4) C(17) H(8) 110.4 no
C(18) C(17) H(7) 110.4 no
C(18) C(17) H(8) 110.4 no
H(7) C(17) H(8) 108.6 no
O(6) C(26) H(9) 110.5 no
O(6) C(26) H(10) 110.5 no
C(27) C(26) H(9) 110.5 no
C(27) C(26) H(10) 110.5 no
H(9) C(26) H(10) 108.7 no
C(27) C(28) H(11) 120.7 no
C(29) C(28) H(11) 120.7 no
C(28) C(29) H(12) 119.7 no
C(30) C(29) H(12) 119.7 no
C(29) C(30) H(13) 120.2 no
C(31) C(30) H(13) 120.2 no
C(30) C(31) H(14) 119.6 no
C(32) C(31) H(14) 119.6 no
C(27) C(32) H(15) 120.0 no
C(31) C(32) H(15) 120.0 no
O(8) C(34) H(16) 110.2 no
O(8) C(34) H(17) 110.2 no
C(35) C(34) H(16) 110.2 no
C(35) C(34) H(17) 110.2 no
H(16) C(34) H(17) 108.5 no
C(35) C(36) H(18) 119.1 no
C(37) C(36) H(18) 119.1 no
C(36) C(37) H(19) 119.6 no
C(38) C(37) H(19) 119.7 no
C(37) C(38) H(20) 121.3 no
C(39) C(38) H(20) 121.3 no
C(38) C(39) H(21) 119.2 no
C(40) C(39) H(21) 119.2 no
C(35) C(40) H(22) 120.1 no
C(39) C(40) H(22) 120.2 no

loop_
_geom_bond_atom_site_label_1
_geom_bond_atom_site_label_2
_geom_bond_distance
_geom_bond_publ_flag
F(1) C(11) 1.368(11) yes
F(2) C(12) 1.349(11) yes
F(3) C(13) 1.366(10) yes
F(4) C(14) 1.361(11) yes
F(5) C(15) 1.342(11) yes
F(6) C(19) 1.361(11) yes
F(7) C(20) 1.355(11) yes
F(8) C(21) 1.380(10) yes
F(9) C(22) 1.337(11) yes
F(10) C(23) 1.374(10) yes
O(1) C(8) 1.188(11) yes
O(2) C(8) 1.368(11) yes
O(2) C(9) 1.449(12) yes
O(3) C(16) 1.210(11) yes
O(4) C(16) 1.348(10) yes
O(4) C(17) 1.433(10) yes
O(5) C(25) 1.205(11) yes
O(6) C(25) 1.347(10) yes
O(6) C(26) 1.461(11) yes
O(7) C(33) 1.220(11) yes
O(8) C(33) 1.358(10) yes
O(8) C(34) 1.454(12) yes
C(1) C(2) 1.436(12) yes
C(1) C(6) 1.441(13) yes
C(1) C(7) 1.388(13) yes
C(2) C(3) 1.356(13) yes
C(3) C(4) 1.480(13) yes
C(4) C(5) 1.439(12) yes
C(4) C(24) 1.387(13) yes
C(5) C(6) 1.358(14) yes
C(7) C(8) 1.467(13) yes
C(7) C(16) 1.524(12) yes
C(9) C(10) 1.491(12) yes
C(10) C(11) 1.386(13) yes
C(10) C(15) 1.371(13) yes
C(11) C(12) 1.382(13) yes
C(12) C(13) 1.329(15) yes
C(13) C(14) 1.353(14) yes
C(14) C(15) 1.386(13) yes
C(17) C(18) 1.492(11) yes
C(18) C(19) 1.358(13) yes
C(18) C(23) 1.365(12) yes
C(19) C(20) 1.389(13) yes
C(20) C(21) 1.359(14) yes
C(21) C(22) 1.361(14) yes
C(22) C(23) 1.390(12) yes
C(24) C(25) 1.504(12) yes
C(24) C(33) 1.466(13) yes
C(26) C(27) 1.499(12) yes
C(27) C(28) 1.383(14) yes
C(27) C(32) 1.396(14) yes
C(28) C(29) 1.410(14) yes
C(29) C(30) 1.386(16) yes
C(30) C(31) 1.373(16) yes
C(31) C(32) 1.373(14) yes
C(34) C(35) 1.490(13) yes
C(35) C(36) 1.390(15) yes
C(35) C(40) 1.391(13) yes
C(36) C(37) 1.384(14) yes
C(37) C(38) 1.401(14) yes
C(38) C(39) 1.410(16) yes
C(39) C(40) 1.405(15) yes
C(2) H(1) 0.950 no
C(3) H(2) 0.950 no
C(5) H(3) 0.950 no
C(6) H(4) 0.950 no
C(9) H(5) 0.990 no
C(9) H(6) 0.990 no
C(17) H(7) 0.990 no
C(17) H(8) 0.990 no
C(26) H(9) 0.990 no
C(26) H(10) 0.990 no
C(28) H(11) 0.950 no
C(29) H(12) 0.950 no
C(30) H(13) 0.950 no
C(31) H(14) 0.950 no
C(32) H(15) 0.950 no
C(34) H(16) 0.990 no
C(34) H(17) 0.990 no
C(36) H(18) 0.950 no
C(37) H(19) 0.950 no
C(38) H(20) 0.950 no
C(39) H(21) 0.950 no
C(40) H(22) 0.950 no

loop_
_geom_contact_atom_site_label_1
_geom_contact_atom_site_label_2
_geom_contact_distance
_geom_contact_site_symmetry_2
F(1) F(2) 2.700(7) .
F(1) C(9) 2.851(11) .
F(1) C(10) 2.377(11) .
F(1) C(12) 2.345(12) .
F(1) C(13) 3.554(11) .
F(1) C(15) 3.590(11) .
F(1) C(28) 3.569(12) 2_646
F(1) C(29) 3.384(13) 2_646
F(1) C(32) 3.458(12) 2_636
F(1) C(37) 3.168(11) 2_636
F(1) C(38) 3.349(12) 2_636
F(2) F(1) 2.700(7) .
F(2) F(3) 2.704(8) .
F(2) F(9) 2.986(8) 2_545
F(2) C(11) 2.378(11) .
F(2) C(13) 2.330(11) .
F(2) C(14) 3.577(11) .
F(2) C(30) 3.327(13) 1_544
F(2) C(30) 3.421(14) 2_636
F(2) C(31) 3.149(13) 1_544
F(2) C(31) 3.334(13) 2_636
F(2) C(32) 3.593(12) 2_636
F(3) F(2) 2.704(8) .
F(3) F(4) 2.714(8) .
F(3) F(7) 3.136(8) 1_545
F(3) F(8) 3.526(8) 1_545
F(3) F(8) 2.771(8) 2_545
F(3) C(11) 3.585(11) .
F(3) C(12) 2.333(12) .
F(3) C(14) 2.335(11) .
F(3) C(20) 3.175(12) 1_545
F(3) C(21) 3.382(12) 1_545
F(3) C(21) 3.015(11) 2_545
F(3) C(22) 3.489(11) 2_545
F(3) C(29) 3.558(13) 2_636
F(4) F(3) 2.714(8) .
F(4) F(5) 2.686(7) .
F(4) O(4) 3.345(9) 1_545
F(4) C(12) 3.588(12) .
F(4) C(13) 2.367(11) .
F(4) C(15) 2.363(11) .
F(4) C(18) 3.140(11) 1_545
F(4) C(19) 3.274(12) 1_545
F(4) C(20) 3.484(11) 1_545
F(4) C(21) 3.575(11) 1_545
F(4) C(22) 3.434(11) 1_545
F(4) C(23) 3.169(11) 1_545
F(5) F(4) 2.686(7) .
F(5) O(2) 2.801(8) .
F(5) C(1) 3.256(10) 1_545
F(5) C(2) 3.562(10) 1_545
F(5) C(4) 3.454(9) 1_545
F(5) C(5) 3.169(9) 1_545
F(5) C(6) 3.108(11) 1_545
F(5) C(9) 2.837(11) .
F(5) C(10) 2.344(10) .
F(5) C(11) 3.570(11) .
F(5) C(13) 3.582(10) .
F(5) C(14) 2.348(11) .
F(6) F(7) 2.707(7) .
F(6) F(8) 3.033(7) 2_545
F(6) O(4) 2.872(8) .
F(6) C(10) 3.251(10) .
F(6) C(11) 3.270(11) .
F(6) C(12) 3.431(12) .
F(6) C(13) 3.505(11) .
F(6) C(14) 3.454(11) .
F(6) C(15) 3.345(12) .
F(6) C(17) 2.820(10) .
F(6) C(18) 2.363(10) .
F(6) C(20) 2.337(11) .
F(6) C(21) 3.574(11) .
F(6) C(23) 3.574(11) .
F(7) F(3) 3.136(8) 1_565
F(7) F(6) 2.707(7) .
F(7) F(8) 2.707(8) .
F(7) F(8) 2.753(8) 2_545
F(7) F(9) 2.873(8) 2_545
F(7) C(19) 2.397(11) .
F(7) C(21) 2.354(12) .
F(7) C(21) 3.397(12) 2_545
F(7) C(22) 3.406(11) 2_545
F(7) C(39) 3.410(12) 1_544
F(8) F(3) 3.526(8) 1_565
F(8) F(3) 2.771(8) 2_555
F(8) F(6) 3.033(7) 2_555
F(8) F(7) 2.707(8) .
F(8) F(7) 2.753(8) 2_555
F(8) F(9) 2.742(8) .
F(8) C(12) 3.558(12) 2_555
F(8) C(13) 3.043(10) 2_555
F(8) C(14) 3.590(11) 2_555
F(8) C(19) 3.081(11) 2_555
F(8) C(20) 2.357(11) .
F(8) C(20) 2.914(12) 2_555
F(8) C(22) 2.360(11) .
F(9) F(2) 2.986(8) 2_555
F(9) F(7) 2.873(8) 2_555
F(9) F(8) 2.742(8) .
F(9) F(10) 2.676(7) .
F(9) C(21) 2.362(12) .
F(9) C(23) 2.376(10) .
F(9) C(31) 3.415(12) 2_546
F(9) C(32) 3.566(12) 2_546
F(9) C(40) 3.547(13) 2_546
F(10) F(9) 2.676(7) .
F(10) O(6) 3.536(8) 2_546
F(10) O(7) 3.013(7) 2_546
F(10) O(8) 3.380(8) 2_546
F(10) C(17) 2.876(10) .
F(10) C(18) 2.376(10) .
F(10) C(19) 3.582(11) .
F(10) C(21) 3.570(11) .
F(10) C(22) 2.338(11) .
F(10) C(33) 3.031(9) 2_546
F(10) C(34) 3.593(12) 2_546
F(10) C(36) 3.523(12) 2_536
F(10) C(37) 3.102(12) 2_536
F(10) C(38) 3.217(12) 2_536
O(1) O(2) 2.259(9) .
O(1) O(5) 3.130(9) 1_545
O(1) O(5) 3.521(9) 2_646
O(1) O(6) 3.210(9) 2_646
O(1) C(1) 3.031(11) .
O(1) C(2) 2.937(11) .
O(1) C(3) 3.265(11) 2_646
O(1) C(7) 2.395(11) .
O(1) C(9) 2.715(12) .
O(1) C(25) 3.415(11) 2_646
O(1) C(26) 3.217(12) 2_646
O(1) C(28) 3.550(11) 2_646
O(2) F(5) 2.801(8) .
O(2) O(1) 2.259(9) .
O(2) O(3) 3.115(9) .
O(2) O(4) 3.009(8) .
O(2) O(5) 3.389(8) 1_545
O(2) C(7) 2.285(11) .
O(2) C(10) 2.360(11) .
O(2) C(11) 3.487(12) .
O(2) C(15) 2.921(12) .
O(2) C(16) 2.543(11) .
O(3) O(2) 3.115(9) .
O(3) O(4) 2.260(8) .
O(3) O(7) 3.178(8) 1_545
O(3) O(7) 3.440(9) 2_546
O(3) O(8) 3.474(8) 1_545
O(3) C(1) 3.265(11) .
O(3) C(5) 3.292(11) 2_546
O(3) C(6) 3.328(12) .
O(3) C(7) 2.433(11) .
O(3) C(8) 3.363(12) .
O(3) C(17) 2.674(10) .
O(3) C(24) 3.441(10) 1_545
O(3) C(33) 3.068(10) 1_545
O(4) F(4) 3.345(9) 1_565
O(4) F(6) 2.872(8) .
O(4) O(2) 3.009(8) .
O(4) O(3) 2.260(8) .
O(4) O(7) 3.177(8) 2_546
O(4) C(1) 3.239(10) .
O(4) C(6) 3.451(11) .
O(4) C(7) 2.364(9) .
O(4) C(8) 3.076(11) .
O(4) C(18) 2.343(9) .
O(4) C(19) 2.908(10) .
O(4) C(23) 3.399(10) .
O(5) O(1) 3.130(9) 1_565
O(5) O(1) 3.521(9) 2_656
O(5) O(2) 3.389(8) 1_565
O(5) O(6) 2.259(8) .
O(5) O(8) 3.144(9) .
O(5) C(2) 3.327(11) 2_656
O(5) C(3) 3.351(12) .
O(5) C(3) 3.576(11) 2_656
O(5) C(4) 3.270(12) .
O(5) C(7) 3.354(10) 1_565
O(5) C(8) 3.001(10) 1_565
O(5) C(24) 2.416(11) .
O(5) C(26) 2.683(11) .
O(5) C(33) 3.335(11) .
O(6) F(10) 3.536(8) 2_556
O(6) O(1) 3.210(9) 2_656
O(6) O(5) 2.259(8) .
O(6) O(8) 2.945(8) .
O(6) C(3) 3.479(11) .
O(6) C(4) 3.262(10) .
O(6) C(24) 2.334(10) .
O(6) C(27) 2.369(10) .
O(6) C(28) 3.348(10) .
O(6) C(32) 3.038(10) .
O(6) C(33) 3.028(10) .
O(7) F(10) 3.013(7) 2_556
O(7) O(3) 3.178(8) 1_565
O(7) O(3) 3.440(9) 2_556
O(7) O(4) 3.177(8) 2_556
O(7) O(8) 2.263(9) .
O(7) C(4) 3.011(11) .
O(7) C(5) 2.934(11) .
O(7) C(6) 3.207(11) 2_556
O(7) C(16) 3.360(11) 2_556
O(7) C(17) 3.157(11) 2_556
O(7) C(24) 2.417(11) .
O(7) C(34) 2.713(13) .
O(8) F(10) 3.380(8) 2_556
O(8) O(3) 3.474(8) 1_565
O(8) O(5) 3.144(9) .
O(8) O(6) 2.945(8) .
O(8) O(7) 2.263(9) .
O(8) C(24) 2.306(11) .
O(8) C(25) 2.547(11) .
O(8) C(35) 2.372(11) .
O(8) C(36) 2.921(13) .
O(8) C(40) 3.455(12) .
C(1) F(5) 3.256(10) 1_565
C(1) O(1) 3.031(11) .
C(1) O(3) 3.265(11) .
C(1) O(4) 3.239(10) .
C(1) C(3) 2.429(13) .
C(1) C(4) 2.845(14) .
C(1) C(5) 2.442(13) .
C(1) C(8) 2.543(13) .
C(1) C(16) 2.509(13) .
C(2) F(5) 3.562(10) 1_565
C(2) O(1) 2.937(11) .
C(2) O(5) 3.327(11) 2_646
C(2) C(4) 2.463(13) .
C(2) C(5) 2.840(13) .
C(2) C(6) 2.473(13) .
C(2) C(7) 2.471(13) .
C(2) C(8) 3.016(13) .
C(3) O(1) 3.265(11) 2_656
C(3) O(5) 3.351(12) .
C(3) O(5) 3.576(11) 2_646
C(3) O(6) 3.479(11) .
C(3) C(1) 2.429(13) .
C(3) C(5) 2.499(13) .
C(3) C(6) 2.824(13) .
C(3) C(24) 2.454(13) .
C(3) C(25) 2.855(14) .
C(4) F(5) 3.454(9) 1_565
C(4) O(5) 3.270(12) .
C(4) O(6) 3.262(10) .
C(4) O(7) 3.011(11) .
C(4) C(1) 2.845(14) .
C(4) C(2) 2.463(13) .
C(4) C(6) 2.430(13) .
C(4) C(25) 2.520(13) .
C(4) C(33) 2.525(13) .
C(5) F(5) 3.169(9) 1_565
C(5) O(3) 3.292(11) 2_556
C(5) O(7) 2.934(11) .
C(5) C(1) 2.442(13) .
C(5) C(2) 2.840(13) .
C(5) C(3) 2.499(13) .
C(5) C(24) 2.502(13) .
C(5) C(33) 3.037(13) .
C(6) F(5) 3.108(11) 1_565
C(6) O(3) 3.328(12) .
C(6) O(4) 3.451(11) .
C(6) O(7) 3.207(11) 2_546
C(6) C(2) 2.473(13) .
C(6) C(3) 2.824(13) .
C(6) C(4) 2.430(13) .
C(6) C(7) 2.442(13) .
C(6) C(16) 2.831(13) .
C(7) O(1) 2.395(11) .
C(7) O(2) 2.285(11) .
C(7) O(3) 2.433(11) .
C(7) O(4) 2.364(9) .
C(7) O(5) 3.354(10) 1_545
C(7) C(2) 2.471(13) .
C(7) C(6) 2.442(13) .
C(8) O(3) 3.363(12) .
C(8) O(4) 3.076(11) .
C(8) O(5) 3.001(10) 1_545
C(8) C(1) 2.543(13) .
C(8) C(2) 3.016(13) .
C(8) C(9) 2.406(13) .
C(8) C(10) 3.520(13) .
C(8) C(16) 2.520(13) .
C(9) F(1) 2.851(11) .
C(9) F(5) 2.837(11) .
C(9) O(1) 2.715(12) .
C(9) C(8) 2.406(13) .
C(9) C(11) 2.520(13) .
C(9) C(15) 2.511(13) .
C(9) C(26) 3.574(14) 2_636
C(10) F(1) 2.377(11) .
C(10) F(5) 2.344(10) .
C(10) F(6) 3.251(10) .
C(10) O(2) 2.360(11) .
C(10) C(8) 3.520(13) .
C(10) C(12) 2.441(12) .
C(10) C(13) 2.776(12) .
C(10) C(14) 2.406(13) .
C(10) C(26) 3.431(14) 2_636
C(11) F(2) 2.378(11) .
C(11) F(3) 3.585(11) .
C(11) F(5) 3.570(11) .
C(11) F(6) 3.270(11) .
C(11) O(2) 3.487(12) .
C(11) C(9) 2.520(13) .
C(11) C(13) 2.324(13) .
C(11) C(14) 2.689(13) .
C(11) C(15) 2.328(14) .
C(11) C(26) 3.540(14) 2_636
C(11) C(27) 3.359(14) 2_636
C(11) C(32) 3.599(15) 2_636
C(12) F(1) 2.345(12) .
C(12) F(3) 2.333(12) .
C(12) F(4) 3.588(12) .
C(12) F(6) 3.431(12) .
C(12) F(8) 3.558(12) 2_545
C(12) C(10) 2.441(12) .
C(12) C(14) 2.342(14) .
C(12) C(15) 2.739(13) .
C(12) C(27) 3.511(14) 2_636
C(12) C(28) 3.500(15) 2_636
C(13) F(1) 3.554(11) .
C(13) F(2) 2.330(11) .
C(13) F(4) 2.367(11) .
C(13) F(5) 3.582(10) .
C(13) F(6) 3.505(11) .
C(13) F(8) 3.043(10) 2_545
C(13) C(10) 2.776(12) .
C(13) C(11) 2.324(13) .
C(13) C(15) 2.368(12) .
C(13) C(28) 3.483(13) 2_636
C(13) C(29) 3.566(15) 2_636
C(14) F(2) 3.577(11) .
C(14) F(3) 2.335(11) .
C(14) F(5) 2.348(11) .
C(14) F(6) 3.454(11) .
C(14) F(8) 3.590(11) 2_545
C(14) C(10) 2.406(13) .
C(14) C(11) 2.689(13) .
C(14) C(12) 2.342(14) .
C(15) F(1) 3.590(11) .
C(15) F(4) 2.363(11) .
C(15) F(6) 3.345(12) .
C(15) O(2) 2.921(12) .
C(15) C(9) 2.511(13) .
C(15) C(11) 2.328(14) .
C(15) C(12) 2.739(13) .
C(15) C(13) 2.368(12) .
C(16) O(2) 2.543(11) .
C(16) O(7) 3.360(11) 2_546
C(16) C(1) 2.509(13) .
C(16) C(6) 2.831(13) .
C(16) C(8) 2.520(13) .
C(16) C(17) 2.360(11) .
C(17) F(6) 2.820(10) .
C(17) F(10) 2.876(10) .
C(17) O(3) 2.674(10) .
C(17) O(7) 3.157(11) 2_546
C(17) C(16) 2.360(11) .
C(17) C(19) 2.480(12) .
C(17) C(23) 2.513(12) .
C(17) C(35) 3.495(13) 2_536
C(18) F(4) 3.140(11) 1_565
C(18) F(6) 2.363(10) .
C(18) F(10) 2.376(10) .
C(18) O(4) 2.343(9) .
C(18) C(20) 2.414(12) .
C(18) C(21) 2.766(12) .
C(18) C(22) 2.434(12) .
C(19) F(4) 3.274(12) 1_565
C(19) F(7) 2.397(11) .
C(19) F(8) 3.081(11) 2_545
C(19) F(10) 3.582(11) .
C(19) O(4) 2.908(10) .
C(19) C(17) 2.480(12) .
C(19) C(21) 2.355(13) .
C(19) C(22) 2.741(14) .
C(19) C(23) 2.309(14) .
C(20) F(3) 3.175(12) 1_565
C(20) F(4) 3.484(11) 1_565
C(20) F(6) 2.337(11) .
C(20) F(8) 2.357(11) .
C(20) F(8) 2.914(12) 2_545
C(20) C(18) 2.414(12) .
C(20) C(22) 2.383(14) .
C(20) C(23) 2.712(13) .
C(21) F(3) 3.382(12) 1_565
C(21) F(3) 3.015(11) 2_555
C(21) F(4) 3.575(11) 1_565
C(21) F(6) 3.574(11) .
C(21) F(7) 2.354(12) .
C(21) F(7) 3.397(12) 2_555
C(21) F(9) 2.362(12) .
C(21) F(10) 3.570(11) .
C(21) C(18) 2.766(12) .
C(21) C(19) 2.355(13) .
C(21) C(23) 2.340(12) .
C(22) F(3) 3.489(11) 2_555
C(22) F(4) 3.434(11) 1_565
C(22) F(7) 3.406(11) 2_555
C(22) F(8) 2.360(11) .
C(22) F(10) 2.338(11) .
C(22) C(18) 2.434(12) .
C(22) C(19) 2.741(14) .
C(22) C(20) 2.383(14) .
C(23) F(4) 3.169(11) 1_565
C(23) F(6) 3.574(11) .
C(23) F(9) 2.376(10) .
C(23) O(4) 3.399(10) .
C(23) C(17) 2.513(12) .
C(23) C(19) 2.309(14) .
C(23) C(20) 2.712(13) .
C(23) C(21) 2.340(12) .
C(23) C(38) 3.471(15) 2_536
C(23) C(39) 3.531(15) 2_536
C(24) O(3) 3.441(10) 1_565
C(24) O(5) 2.416(11) .
C(24) O(6) 2.334(10) .
C(24) O(7) 2.417(11) .
C(24) O(8) 2.306(11) .
C(24) C(3) 2.454(13) .
C(24) C(5) 2.502(13) .
C(25) O(1) 3.415(11) 2_656
C(25) O(8) 2.547(11) .
C(25) C(3) 2.855(14) .
C(25) C(4) 2.520(13) .
C(25) C(26) 2.378(12) .
C(25) C(33) 2.493(13) .
C(26) O(1) 3.217(12) 2_656
C(26) O(5) 2.683(11) .
C(26) C(9) 3.574(14) 2_666
C(26) C(10) 3.431(14) 2_666
C(26) C(11) 3.540(14) 2_666
C(26) C(25) 2.378(12) .
C(26) C(28) 2.506(13) .
C(26) C(32) 2.494(13) .
C(27) O(6) 2.369(10) .
C(27) C(11) 3.359(14) 2_666
C(27) C(12) 3.511(14) 2_666
C(27) C(29) 2.401(14) .
C(27) C(30) 2.776(13) .
C(27) C(31) 2.399(14) .
C(28) F(1) 3.569(12) 2_656
C(28) O(1) 3.550(11) 2_656
C(28) O(6) 3.348(10) .
C(28) C(12) 3.500(15) 2_666
C(28) C(13) 3.483(13) 2_666
C(28) C(26) 2.506(13) .
C(28) C(30) 2.428(14) .
C(28) C(31) 2.782(15) .
C(28) C(32) 2.410(15) .
C(29) F(1) 3.384(13) 2_656
C(29) F(3) 3.558(13) 2_666
C(29) C(13) 3.566(15) 2_666
C(29) C(27) 2.401(14) .
C(29) C(31) 2.385(16) .
C(29) C(32) 2.762(16) .
C(30) F(2) 3.327(13) 1_566
C(30) F(2) 3.421(14) 2_666
C(30) C(27) 2.776(13) .
C(30) C(28) 2.428(14) .
C(30) C(32) 2.388(14) .
C(31) F(2) 3.149(13) 1_566
C(31) F(2) 3.334(13) 2_666
C(31) F(9) 3.415(12) 2_556
C(31) C(27) 2.399(14) .
C(31) C(28) 2.782(15) .
C(31) C(29) 2.385(16) .
C(32) F(1) 3.458(12) 2_666
C(32) F(2) 3.593(12) 2_666
C(32) F(9) 3.566(12) 2_556
C(32) O(6) 3.038(10) .
C(32) C(11) 3.599(15) 2_666
C(32) C(26) 2.494(13) .
C(32) C(28) 2.410(15) .
C(32) C(29) 2.762(16) .
C(32) C(30) 2.388(14) .
C(33) F(10) 3.031(9) 2_556
C(33) O(3) 3.068(10) 1_565
C(33) O(5) 3.335(11) .
C(33) O(6) 3.028(10) .
C(33) C(4) 2.525(13) .
C(33) C(5) 3.037(13) .
C(33) C(25) 2.493(13) .
C(33) C(34) 2.410(14) .
C(33) C(35) 3.573(13) .
C(34) F(10) 3.593(12) 2_556
C(34) O(7) 2.713(13) .
C(34) C(33) 2.410(14) .
C(34) C(36) 2.505(15) .
C(34) C(40) 2.498(14) .
C(35) O(8) 2.372(11) .
C(35) C(17) 3.495(13) 2_566
C(35) C(33) 3.573(13) .
C(35) C(37) 2.424(14) .
C(35) C(38) 2.833(14) .
C(35) C(39) 2.417(13) .
C(36) F(10) 3.523(12) 2_566
C(36) O(8) 2.921(13) .
C(36) C(34) 2.505(15) .
C(36) C(38) 2.421(14) .
C(36) C(39) 2.756(14) .
C(36) C(40) 2.393(15) .
C(37) F(1) 3.168(11) 2_666
C(37) F(10) 3.102(12) 2_566
C(37) C(35) 2.424(14) .
C(37) C(39) 2.401(15) .
C(37) C(40) 2.790(15) .
C(38) F(1) 3.349(12) 2_666
C(38) F(10) 3.217(12) 2_566
C(38) C(23) 3.471(15) 2_566
C(38) C(35) 2.833(14) .
C(38) C(36) 2.421(14) .
C(38) C(40) 2.457(16) .
C(39) F(7) 3.410(12) 1_566
C(39) C(23) 3.531(15) 2_566
C(39) C(35) 2.417(13) .
C(39) C(36) 2.756(14) .
C(39) C(37) 2.401(15) .
C(40) F(9) 3.547(13) 2_556
C(40) O(8) 3.455(12) .
C(40) C(34) 2.498(14) .
C(40) C(36) 2.393(15) .
C(40) C(37) 2.790(15) .
C(40) C(38) 2.457(16) .
F(1) H(5) 3.479 .
F(1) H(6) 2.408 .
F(1) H(9) 3.041 2_636
F(1) H(11) 3.527 2_646
F(1) H(12) 3.197 2_646
F(1) H(13) 3.466 1_544
F(1) H(14) 3.593 1_544
F(1) H(15) 3.319 2_636
F(1) H(19) 2.908 2_636
F(1) H(20) 3.265 2_636
F(2) H(13) 2.998 1_544
F(2) H(14) 2.653 1_544
F(2) H(20) 3.010 1_534
F(3) H(12) 3.429 2_636
F(3) H(21) 2.838 1_534
F(4) H(16) 2.853 2_536
F(4) H(22) 3.000 2_536
F(5) H(3) 3.555 1_545
F(5) H(4) 3.517 1_545
F(5) H(5) 2.869 .
F(5) H(8) 3.259 .
F(5) H(16) 3.391 2_536
F(6) H(8) 2.764 .
F(6) H(11) 3.397 2_646
F(6) H(12) 3.009 2_646
F(7) H(12) 2.838 2_646
F(7) H(21) 2.629 1_544
F(7) H(22) 3.212 1_544
F(8) H(22) 3.552 1_544
F(9) H(14) 2.930 2_546
F(9) H(15) 3.229 2_546
F(9) H(20) 3.423 2_536
F(9) H(22) 3.034 2_546
F(10) H(7) 2.446 .
F(10) H(8) 3.581 .
F(10) H(16) 3.051 2_546
F(10) H(19) 3.280 2_536
F(10) H(20) 3.447 2_536
F(10) H(22) 3.461 2_546
O(1) H(1) 2.310 .
O(1) H(2) 2.396 2_646
O(1) H(5) 3.191 .
O(1) H(6) 2.330 .
O(1) H(10) 2.547 2_646
O(1) H(11) 2.877 2_646
O(2) H(5) 2.020 .
O(2) H(6) 2.020 .
O(2) H(11) 3.539 2_646
O(3) H(3) 3.459 1_545
O(3) H(3) 2.550 2_546
O(3) H(4) 2.751 .
O(3) H(4) 3.154 2_546
O(3) H(7) 2.633 .
O(3) H(8) 2.669 .
O(3) H(17) 3.308 2_536
O(4) H(4) 3.038 .
O(4) H(7) 2.006 .
O(4) H(8) 2.006 .
O(5) H(1) 3.336 1_565
O(5) H(1) 2.605 2_656
O(5) H(2) 2.815 .
O(5) H(2) 3.106 2_656
O(5) H(5) 3.392 2_666
O(5) H(9) 2.723 .
O(5) H(10) 2.605 .
O(6) H(2) 3.040 .
O(6) H(9) 2.031 .
O(6) H(10) 2.031 .
O(6) H(11) 3.521 .
O(6) H(15) 2.994 .
O(6) H(19) 2.910 1_545
O(7) H(3) 2.315 .
O(7) H(4) 2.372 2_556
O(7) H(7) 2.441 2_556
O(7) H(16) 2.398 .
O(7) H(17) 3.048 .
O(8) H(16) 2.022 .
O(8) H(17) 2.022 .
O(8) H(18) 2.783 .
C(1) H(1) 2.076 .
C(1) H(2) 3.288 .
C(1) H(3) 3.297 .
C(1) H(4) 2.077 .
C(1) H(18) 3.323 1_545
C(2) H(2) 2.006 .
C(2) H(4) 3.327 .
C(2) H(5) 3.345 1_565
C(2) H(10) 3.167 2_646
C(2) H(18) 3.131 1_545
C(3) H(1) 2.003 .
C(3) H(3) 3.364 .
C(3) H(5) 3.021 1_565
C(3) H(18) 2.969 1_545
C(4) H(1) 3.324 .
C(4) H(2) 2.119 .
C(4) H(3) 2.080 .
C(4) H(4) 3.286 .
C(4) H(18) 2.962 1_545
C(5) H(2) 3.358 .
C(5) H(4) 2.002 .
C(5) H(7) 3.246 2_556
C(5) H(17) 3.500 1_545
C(5) H(18) 3.134 1_545
C(6) H(1) 3.330 .
C(6) H(3) 2.006 .
C(6) H(17) 3.156 1_545
C(6) H(18) 3.259 1_545
C(7) H(1) 2.665 .
C(7) H(4) 2.614 .
C(8) H(1) 2.714 .
C(8) H(2) 3.385 2_646
C(8) H(5) 2.942 .
C(8) H(6) 2.461 .
C(8) H(10) 3.303 2_646
C(8) H(11) 3.071 2_646
C(9) H(9) 2.916 2_636
C(9) H(10) 3.352 2_636
C(10) H(5) 2.057 .
C(10) H(6) 2.057 .
C(10) H(9) 3.008 2_636
C(10) H(10) 3.200 2_636
C(11) H(5) 3.131 .
C(11) H(6) 2.588 .
C(11) H(9) 3.090 2_636
C(13) H(11) 3.591 2_636
C(14) H(11) 3.505 2_636
C(15) H(5) 2.799 .
C(15) H(6) 3.311 .
C(15) H(8) 3.562 .
C(15) H(10) 3.459 2_636
C(16) H(3) 3.298 2_546
C(16) H(4) 2.452 .
C(16) H(7) 2.619 .
C(16) H(8) 2.609 .
C(17) H(3) 3.577 2_546
C(17) H(17) 3.267 2_536
C(18) H(7) 2.058 .
C(18) H(8) 2.059 .
C(19) H(7) 3.287 .
C(19) H(8) 2.739 .
C(20) H(12) 3.571 2_646
C(22) H(22) 3.319 2_546
C(23) H(7) 2.594 .
C(23) H(8) 3.169 .
C(23) H(16) 3.566 2_546
C(23) H(22) 3.577 2_546
C(24) H(2) 2.627 .
C(24) H(3) 2.716 .
C(25) H(1) 3.314 2_656
C(25) H(2) 2.484 .
C(25) H(9) 2.649 .
C(25) H(10) 2.616 .
C(26) H(1) 3.555 2_656
C(26) H(5) 3.087 2_666
C(26) H(11) 2.677 .
C(26) H(15) 2.641 .
C(27) H(9) 2.065 .
C(27) H(10) 2.065 .
C(27) H(11) 2.039 .
C(27) H(12) 3.259 .
C(27) H(14) 3.256 .
C(27) H(15) 2.044 .
C(27) H(19) 3.346 1_545
C(28) H(9) 3.208 .
C(28) H(10) 2.576 .
C(28) H(12) 2.054 .
C(28) H(13) 3.286 .
C(28) H(15) 3.266 .
C(28) H(19) 3.491 1_545
C(29) H(11) 2.064 .
C(29) H(13) 2.036 .
C(29) H(14) 3.242 .
C(29) H(14) 3.429 2_647
C(30) H(11) 3.286 .
C(30) H(12) 2.032 .
C(30) H(14) 2.019 .
C(30) H(14) 3.163 2_647
C(30) H(15) 3.243 .
C(30) H(20) 3.449 1_545
C(30) H(20) 3.436 2_647
C(30) H(21) 3.512 2_647
C(31) H(12) 3.241 .
C(31) H(13) 2.025 .
C(31) H(13) 3.108 2_657
C(31) H(15) 2.022 .
C(31) H(20) 3.414 1_545
C(32) H(9) 2.666 .
C(32) H(10) 3.301 .
C(32) H(11) 3.272 .
C(32) H(13) 3.244 .
C(32) H(13) 3.487 2_657
C(32) H(14) 2.018 .
C(33) H(3) 2.758 .
C(33) H(4) 3.408 2_556
C(33) H(7) 3.200 2_556
C(33) H(16) 2.498 .
C(33) H(17) 2.882 .
C(34) H(8) 3.040 2_566
C(34) H(18) 2.655 .
C(34) H(22) 2.659 .
C(35) H(7) 3.251 2_566
C(35) H(8) 3.005 2_566
C(35) H(15) 3.511 .
C(35) H(16) 2.054 .
C(35) H(17) 2.054 .
C(35) H(18) 2.029 .
C(35) H(19) 3.274 .
C(35) H(21) 3.269 .
C(35) H(22) 2.040 .
C(36) H(7) 3.287 2_566
C(36) H(9) 3.545 .
C(36) H(16) 3.314 .
C(36) H(17) 2.783 .
C(36) H(19) 2.030 .
C(36) H(20) 3.283 .
C(36) H(22) 3.255 .
C(37) H(6) 3.542 2_666
C(37) H(18) 2.024 .
C(37) H(20) 2.062 .
C(37) H(21) 3.261 .
C(38) H(13) 3.257 2_657
C(38) H(15) 3.558 .
C(38) H(18) 3.271 .
C(38) H(19) 2.045 .
C(38) H(21) 2.049 .
C(38) H(22) 3.310 .
C(39) H(13) 3.320 2_657
C(39) H(15) 3.318 .
C(39) H(19) 3.265 .
C(39) H(20) 2.070 .
C(39) H(22) 2.053 .
C(40) H(8) 3.231 2_566
C(40) H(15) 3.298 .
C(40) H(16) 2.547 .
C(40) H(17) 3.134 .
C(40) H(18) 3.249 .
C(40) H(20) 3.317 .
C(40) H(21) 2.044 .
H(1) O(1) 2.310 .
H(1) O(5) 3.336 1_545
H(1) O(5) 2.605 2_646
H(1) C(1) 2.076 .
H(1) C(3) 2.003 .
H(1) C(4) 3.324 .
H(1) C(6) 3.330 .
H(1) C(7) 2.665 .
H(1) C(8) 2.714 .
H(1) C(25) 3.314 2_646
H(1) C(26) 3.555 2_646
H(1) H(2) 2.297 .
H(1) H(2) 2.977 2_646
H(1) H(5) 3.498 1_565
H(1) H(5) 3.501 2_656
H(1) H(10) 2.728 2_646
H(2) O(1) 2.396 2_656
H(2) O(5) 2.815 .
H(2) O(5) 3.106 2_646
H(2) O(6) 3.040 .
H(2) C(1) 3.288 .
H(2) C(2) 2.006 .
H(2) C(4) 2.119 .
H(2) C(5) 3.358 .
H(2) C(8) 3.385 2_656
H(2) C(24) 2.627 .
H(2) C(25) 2.484 .
H(2) H(1) 2.297 .
H(2) H(1) 2.977 2_656
H(2) H(5) 2.927 1_565
H(2) H(6) 3.542 2_656
H(2) H(18) 3.430 1_545
H(3) F(5) 3.555 1_565
H(3) O(3) 3.459 1_565
H(3) O(3) 2.550 2_556
H(3) O(7) 2.315 .
H(3) C(1) 3.297 .
H(3) C(3) 3.364 .
H(3) C(4) 2.080 .
H(3) C(6) 2.006 .
H(3) C(16) 3.298 2_556
H(3) C(17) 3.577 2_556
H(3) C(24) 2.716 .
H(3) C(33) 2.758 .
H(3) H(4) 2.294 .
H(3) H(4) 2.930 2_556
H(3) H(7) 2.784 2_556
H(3) H(17) 3.395 2_546
H(4) F(5) 3.517 1_565
H(4) O(3) 2.751 .
H(4) O(3) 3.154 2_556
H(4) O(4) 3.038 .
H(4) O(7) 2.372 2_546
H(4) C(1) 2.077 .
H(4) C(2) 3.327 .
H(4) C(4) 3.286 .
H(4) C(5) 2.002 .
H(4) C(7) 2.614 .
H(4) C(16) 2.452 .
H(4) C(33) 3.408 2_546
H(4) H(3) 2.294 .
H(4) H(3) 2.930 2_546
H(4) H(17) 2.951 1_545
H(5) F(1) 3.479 .
H(5) F(5) 2.869 .
H(5) O(1) 3.191 .
H(5) O(2) 2.020 .
H(5) O(5) 3.392 2_636
H(5) C(2) 3.345 1_545
H(5) C(3) 3.021 1_545
H(5) C(8) 2.942 .
H(5) C(10) 2.057 .
H(5) C(11) 3.131 .
H(5) C(15) 2.799 .
H(5) C(26) 3.087 2_636
H(5) H(1) 3.498 1_545
H(5) H(1) 3.501 2_646
H(5) H(2) 2.927 1_545
H(5) H(6) 1.608 .
H(5) H(9) 2.541 2_636
H(5) H(10) 2.733 2_636
H(6) F(1) 2.408 .
H(6) O(1) 2.330 .
H(6) O(2) 2.020 .
H(6) C(8) 2.461 .
H(6) C(10) 2.057 .
H(6) C(11) 2.588 .
H(6) C(15) 3.311 .
H(6) C(37) 3.542 2_636
H(6) H(2) 3.542 2_646
H(6) H(5) 1.608 .
H(6) H(9) 2.839 2_636
H(6) H(11) 3.279 2_646
H(6) H(19) 2.951 2_636
H(7) F(10) 2.446 .
H(7) O(3) 2.633 .
H(7) O(4) 2.006 .
H(7) O(7) 2.441 2_546
H(7) C(5) 3.246 2_546
H(7) C(16) 2.619 .
H(7) C(18) 2.058 .
H(7) C(19) 3.287 .
H(7) C(23) 2.594 .
H(7) C(33) 3.200 2_546
H(7) C(35) 3.251 2_536
H(7) C(36) 3.287 2_536
H(7) H(3) 2.784 2_546
H(7) H(8) 1.608 .
H(7) H(17) 3.048 2_536
H(7) H(18) 3.434 2_536
H(8) F(5) 3.259 .
H(8) F(6) 2.764 .
H(8) F(10) 3.581 .
H(8) O(3) 2.669 .
H(8) O(4) 2.006 .
H(8) C(15) 3.562 .
H(8) C(16) 2.609 .
H(8) C(18) 2.059 .
H(8) C(19) 2.739 .
H(8) C(23) 3.169 .
H(8) C(34) 3.040 2_536
H(8) C(35) 3.005 2_536
H(8) C(40) 3.231 2_536
H(8) H(7) 1.608 .
H(8) H(16) 3.108 2_536
H(8) H(17) 2.591 2_536
H(8) H(22) 3.307 2_536
H(9) F(1) 3.041 2_666
H(9) O(5) 2.723 .
H(9) O(6) 2.031 .
H(9) C(9) 2.916 2_666
H(9) C(10) 3.008 2_666
H(9) C(11) 3.090 2_666
H(9) C(25) 2.649 .
H(9) C(27) 2.065 .
H(9) C(28) 3.208 .
H(9) C(32) 2.666 .
H(9) C(36) 3.545 .
H(9) H(5) 2.541 2_666
H(9) H(6) 2.839 2_666
H(9) H(10) 1.608 .
H(9) H(11) 3.453 .
H(9) H(15) 2.543 .
H(9) H(18) 3.524 .
H(10) O(1) 2.547 2_656
H(10) O(5) 2.605 .
H(10) O(6) 2.031 .
H(10) C(2) 3.167 2_656
H(10) C(8) 3.303 2_656
H(10) C(9) 3.352 2_666
H(10) C(10) 3.200 2_666
H(10) C(15) 3.459 2_666
H(10) C(25) 2.616 .
H(10) C(27) 2.065 .
H(10) C(28) 2.576 .
H(10) C(32) 3.301 .
H(10) H(1) 2.728 2_656
H(10) H(5) 2.733 2_666
H(10) H(9) 1.608 .
H(10) H(11) 2.388 .
H(10) H(15) 3.575 .
H(11) F(1) 3.527 2_656
H(11) F(6) 3.397 2_656
H(11) O(1) 2.877 2_656
H(11) O(2) 3.539 2_656
H(11) O(6) 3.521 .
H(11) C(8) 3.071 2_656
H(11) C(13) 3.591 2_666
H(11) C(14) 3.505 2_666
H(11) C(26) 2.677 .
H(11) C(27) 2.039 .
H(11) C(29) 2.064 .
H(11) C(30) 3.286 .
H(11) C(32) 3.272 .
H(11) H(6) 3.279 2_656
H(11) H(9) 3.453 .
H(11) H(10) 2.388 .
H(11) H(12) 2.366 .
H(12) F(1) 3.197 2_656
H(12) F(3) 3.429 2_666
H(12) F(6) 3.009 2_656
H(12) F(7) 2.838 2_656
H(12) C(20) 3.571 2_656
H(12) C(27) 3.259 .
H(12) C(28) 2.054 .
H(12) C(30) 2.032 .
H(12) C(31) 3.241 .
H(12) H(11) 2.366 .
H(12) H(13) 2.334 .
H(12) H(14) 3.110 2_647
H(12) H(21) 3.312 2_647
H(13) F(1) 3.466 1_566
H(13) F(2) 2.998 1_566
H(13) C(28) 3.286 .
H(13) C(29) 2.036 .
H(13) C(31) 2.025 .
H(13) C(31) 3.108 2_647
H(13) C(32) 3.244 .
H(13) C(32) 3.487 2_647
H(13) C(38) 3.257 2_647
H(13) C(39) 3.320 2_647
H(13) H(12) 2.334 .
H(13) H(14) 2.320 .
H(13) H(14) 2.591 2_647
H(13) H(15) 3.304 2_647
H(13) H(20) 2.932 2_647
H(13) H(21) 3.021 2_647
H(14) F(1) 3.593 1_566
H(14) F(2) 2.653 1_566
H(14) F(9) 2.930 2_556
H(14) C(27) 3.256 .
H(14) C(29) 3.242 .
H(14) C(29) 3.429 2_657
H(14) C(30) 2.019 .
H(14) C(30) 3.163 2_657
H(14) C(32) 2.018 .
H(14) H(12) 3.110 2_657
H(14) H(13) 2.320 .
H(14) H(13) 2.591 2_657
H(14) H(15) 2.316 .
H(15) F(1) 3.319 2_666
H(15) F(9) 3.229 2_556
H(15) O(6) 2.994 .
H(15) C(26) 2.641 .
H(15) C(27) 2.044 .
H(15) C(28) 3.266 .
H(15) C(30) 3.243 .
H(15) C(31) 2.022 .
H(15) C(35) 3.511 .
H(15) C(38) 3.558 .
H(15) C(39) 3.318 .
H(15) C(40) 3.298 .
H(15) H(9) 2.543 .
H(15) H(10) 3.575 .
H(15) H(13) 3.304 2_657
H(15) H(14) 2.316 .
H(16) F(4) 2.853 2_566
H(16) F(5) 3.391 2_566
H(16) F(10) 3.051 2_556
H(16) O(7) 2.398 .
H(16) O(8) 2.022 .
H(16) C(23) 3.566 2_556
H(16) C(33) 2.498 .
H(16) C(35) 2.054 .
H(16) C(36) 3.314 .
H(16) C(40) 2.547 .
H(16) H(8) 3.108 2_566
H(16) H(17) 1.607 .
H(16) H(18) 3.600 .
H(16) H(22) 2.337 .
H(17) O(3) 3.308 2_566
H(17) O(7) 3.048 .
H(17) O(8) 2.022 .
H(17) C(5) 3.500 1_565
H(17) C(6) 3.156 1_565
H(17) C(17) 3.267 2_566
H(17) C(33) 2.882 .
H(17) C(35) 2.054 .
H(17) C(36) 2.783 .
H(17) C(40) 3.134 .
H(17) H(3) 3.395 2_556
H(17) H(4) 2.951 1_565
H(17) H(7) 3.048 2_566
H(17) H(8) 2.591 2_566
H(17) H(16) 1.607 .
H(17) H(18) 2.727 .
H(17) H(22) 3.326 .
H(18) O(8) 2.783 .
H(18) C(1) 3.323 1_565
H(18) C(2) 3.131 1_565
H(18) C(3) 2.969 1_565
H(18) C(4) 2.962 1_565
H(18) C(5) 3.134 1_565
H(18) C(6) 3.259 1_565
H(18) C(34) 2.655 .
H(18) C(35) 2.029 .
H(18) C(37) 2.024 .
H(18) C(38) 3.271 .
H(18) C(40) 3.249 .
H(18) H(2) 3.430 1_565
H(18) H(7) 3.434 2_566
H(18) H(9) 3.524 .
H(18) H(16) 3.600 .
H(18) H(17) 2.727 .
H(18) H(19) 2.316 .
H(19) F(1) 2.908 2_666
H(19) F(10) 3.280 2_566
H(19) O(6) 2.910 1_565
H(19) C(27) 3.346 1_565
H(19) C(28) 3.491 1_565
H(19) C(35) 3.274 .
H(19) C(36) 2.030 .
H(19) C(38) 2.045 .
H(19) C(39) 3.265 .
H(19) H(6) 2.951 2_666
H(19) H(18) 2.316 .
H(19) H(20) 2.366 .
H(20) F(1) 3.265 2_666
H(20) F(2) 3.010 1_576
H(20) F(9) 3.423 2_566
H(20) F(10) 3.447 2_566
H(20) C(30) 3.449 1_565
H(20) C(30) 3.436 2_657
H(20) C(31) 3.414 1_565
H(20) C(36) 3.283 .
H(20) C(37) 2.062 .
H(20) C(39) 2.070 .
H(20) C(40) 3.317 .
H(20) H(13) 2.932 2_657
H(20) H(19) 2.366 .
H(20) H(21) 2.367 .
H(21) F(3) 2.838 1_576
H(21) F(7) 2.629 1_566
H(21) C(30) 3.512 2_657
H(21) C(35) 3.269 .
H(21) C(37) 3.261 .
H(21) C(38) 2.049 .
H(21) C(40) 2.044 .
H(21) H(12) 3.312 2_657
H(21) H(13) 3.021 2_657
H(21) H(20) 2.367 .
H(21) H(22) 2.345 .
H(22) F(4) 3.000 2_566
H(22) F(7) 3.212 1_566
H(22) F(8) 3.552 1_566
H(22) F(9) 3.034 2_556
H(22) F(10) 3.461 2_556
H(22) C(22) 3.319 2_556
H(22) C(23) 3.577 2_556
H(22) C(34) 2.659 .
H(22) C(35) 2.040 .
H(22) C(36) 3.255 .
H(22) C(38) 3.310 .
H(22) C(39) 2.053 .
H(22) H(8) 3.307 2_566
H(22) H(16) 2.337 .
H(22) H(17) 3.326 .
H(22) H(21) 2.345 .

loop_
_geom_torsion_atom_site_label_1
_geom_torsion_atom_site_label_2
_geom_torsion_atom_site_label_3
_geom_torsion_atom_site_label_4
_geom_torsion
C(8) O(2) C(9) C(10) -138.4(7)
C(9) O(2) C(8) O(1) -1.6(12)
C(9) O(2) C(8) C(7) 179.7(6)
C(16) O(4) C(17) C(18) -179.3(7)
C(17) O(4) C(16) O(3) -5.1(13)
C(17) O(4) C(16) C(7) 173.3(7)
C(25) O(6) C(26) C(27) -177.4(7)
C(26) O(6) C(25) O(5) 5.5(13)
C(26) O(6) C(25) C(24) -172.2(7)
C(33) O(8) C(34) C(35) 147.7(7)
C(34) O(8) C(33) O(7) 7.0(11)
C(34) O(8) C(33) C(24) -173.0(7)
C(2) C(1) C(6) C(5) 5.9(13)
C(6) C(1) C(2) C(3) -4.7(12)
C(2) C(1) C(7) C(8) -7.4(13)
C(2) C(1) C(7) C(16) -179.4(7)
C(7) C(1) C(2) C(3) 176.8(8)
C(6) C(1) C(7) C(8) 174.1(8)
C(6) C(1) C(7) C(16) 2.1(12)
C(7) C(1) C(6) C(5) -175.5(8)
C(1) C(2) C(3) C(4) 2.1(12)
C(2) C(3) C(4) C(5) -0.5(10)
C(2) C(3) C(4) C(24) 178.5(8)
C(3) C(4) C(5) C(6) 1.6(12)
C(3) C(4) C(24) C(25) 1.9(12)
C(3) C(4) C(24) C(33) -172.9(7)
C(5) C(4) C(24) C(25) -179.2(8)
C(5) C(4) C(24) C(33) 5.9(13)
C(24) C(4) C(5) C(6) -177.2(8)
C(4) C(5) C(6) C(1) -4.4(13)
C(1) C(7) C(8) O(1) -7.0(15)
C(1) C(7) C(8) O(2) 171.6(8)
C(1) C(7) C(16) O(3) -86.1(12)
C(1) C(7) C(16) O(4) 95.6(9)
C(8) C(7) C(16) O(3) 101.0(10)
C(8) C(7) C(16) O(4) -77.3(9)
C(16) C(7) C(8) O(1) 165.3(8)
C(16) C(7) C(8) O(2) -16.1(9)
O(2) C(9) C(10) C(11) 124.6(9)
O(2) C(9) C(10) C(15) -57.3(12)
C(9) C(10) C(11) F(1) -0.5(12)
C(9) C(10) C(11) C(12) 178.9(9)
C(9) C(10) C(15) F(5) 2.8(15)
C(9) C(10) C(15) C(14) 179.5(9)
C(11) C(10) C(15) F(5) -179.1(8)
C(11) C(10) C(15) C(14) -2.3(15)
C(15) C(10) C(11) F(1) -178.7(8)
C(15) C(10) C(11) C(12) 0.7(14)
F(1) C(11) C(12) F(2) -0.1(12)
F(1) C(11) C(12) C(13) 179.8(7)
C(10) C(11) C(12) F(2) -179.5(9)
C(10) C(11) C(12) C(13) 0.5(13)
F(2) C(12) C(13) F(3) 1.1(15)
F(2) C(12) C(13) C(14) 179.9(7)
C(11) C(12) C(13) F(3) -178.9(8)
C(11) C(12) C(13) C(14) -0.0(14)
F(3) C(13) C(14) F(4) -2.7(13)
F(3) C(13) C(14) C(15) 177.3(8)
C(12) C(13) C(14) F(4) 178.5(9)
C(12) C(13) C(14) C(15) -1.6(15)
F(4) C(14) C(15) F(5) -0.4(10)
F(4) C(14) C(15) C(10) -177.2(9)
C(13) C(14) C(15) F(5) 179.6(8)
C(13) C(14) C(15) C(10) 2.8(15)
O(4) C(17) C(18) C(19) 61.6(11)
O(4) C(17) C(18) C(23) -115.7(9)
C(17) C(18) C(19) F(6) 1.6(14)
C(17) C(18) C(19) C(20) -177.5(9)
C(17) C(18) C(23) F(10) -1.1(14)
C(17) C(18) C(23) C(22) 179.7(8)
C(19) C(18) C(23) F(10) -178.6(8)
C(19) C(18) C(23) C(22) 2.2(15)
C(23) C(18) C(19) F(6) 179.1(8)
C(23) C(18) C(19) C(20) 0.1(13)
F(6) C(19) C(20) F(7) -0.2(11)
F(6) C(19) C(20) C(21) 177.7(9)
C(18) C(19) C(20) F(7) 178.9(9)
C(18) C(19) C(20) C(21) -3.2(16)
F(7) C(20) C(21) F(8) -0.5(12)
F(7) C(20) C(21) C(22) -177.8(9)
C(19) C(20) C(21) F(8) -178.4(9)
C(19) C(20) C(21) C(22) 4.2(16)
F(8) C(21) C(22) F(9) 2.4(15)
F(8) C(21) C(22) C(23) -179.5(8)
C(20) C(21) C(22) F(9) 179.7(7)
C(20) C(21) C(22) C(23) -2.1(15)
F(9) C(22) C(23) F(10) -2.3(13)
F(9) C(22) C(23) C(18) 176.9(9)
C(21) C(22) C(23) F(10) 179.5(8)
C(21) C(22) C(23) C(18) -1.2(15)
C(4) C(24) C(25) O(5) 83.8(12)
C(4) C(24) C(25) O(6) -98.5(9)
C(4) C(24) C(33) O(7) 6.9(14)
C(4) C(24) C(33) O(8) -173.2(7)
C(25) C(24) C(33) O(7) -168.2(8)
C(25) C(24) C(33) O(8) 11.7(9)
C(33) C(24) C(25) O(5) -100.8(11)
C(33) C(24) C(25) O(6) 76.8(9)
O(6) C(26) C(27) C(28) 107.2(10)
O(6) C(26) C(27) C(32) -74.7(11)
C(26) C(27) C(28) C(29) 179.4(9)
C(26) C(27) C(32) C(31) -179.6(9)
C(28) C(27) C(32) C(31) -1.5(16)
C(32) C(27) C(28) C(29) 1.3(15)
C(27) C(28) C(29) C(30) -0.2(12)
C(28) C(29) C(30) C(31) -0.7(15)
C(29) C(30) C(31) C(32) 0.5(14)
C(30) C(31) C(32) C(27) 0.6(14)
O(8) C(34) C(35) C(36) 57.7(12)
O(8) C(34) C(35) C(40) -120.3(10)
C(34) C(35) C(36) C(37) -177.9(10)
C(34) C(35) C(40) C(39) 178.9(10)
C(36) C(35) C(40) C(39) 0.9(16)
C(40) C(35) C(36) C(37) 0.0(16)
C(35) C(36) C(37) C(38) -1.4(16)
C(36) C(37) C(38) C(39) 1.7(16)
C(37) C(38) C(39) C(40) -0.8(16)
C(38) C(39) C(40) C(35) -0.5(13)
